data_7055005
loop_
_publ_author_name
'Hu, Xiao-Li'
'Qin, Chao'
'Wang, Xin-Long'
'Shao, Kui-Zhan'
'Su, Zhong-Min'

_publ_section_title
;
 Cluster-based metal--organic frameworks as sensitive and selective
 luminescent probes for sensing nitro explosives
;
_journal_issue 10
_journal_name_full 'New J. Chem.'
_journal_page_first 7858
_journal_paper_doi 10.1039/C5NJ01237F
_journal_volume 39
_journal_year 2015
_chemical_formula_sum 'C63 H73 Cd2.5 N9 Na O19'
_chemical_formula_weight 1564.29
_space_group_crystal_system monoclinic
_space_group_IT_number 13
_space_group_name_Hall '-P 2yc'
_space_group_name_H-M_alt 'P 1 2/c 1'
_symmetry_space_group_name_Hall '-P 2yc'
_symmetry_space_group_name_H-M 'P 1 2/c 1'
_atom_sites_solution_hydrogens geom
_audit_creation_method SHELXL-2014/7
_audit_update_record
;
2015-07-10 deposited with the CCDC.
2015-07-20 downloaded from the CCDC.
;
_cell_angle_alpha 90
_cell_angle_beta 116.777(5)
_cell_angle_gamma 90
_cell_formula_units_Z 4
_cell_length_a 25.450(5)
_cell_length_b 11.928(5)
_cell_length_c 25.835(5)
_cell_measurement_reflns_used 39241
_cell_measurement_temperature 298(2)
_cell_measurement_theta_max 25.000
_cell_measurement_theta_min 1.580
_cell_volume 7002(4)
_computing_cell_refinement 'Bruker SAINT v8.34a'
_computing_data_collection 'Bruker APEX 2'
_computing_data_reduction 'Bruker SAINT v8.34a'
_computing_molecular_graphics 'Bruker SHELXTL'
_computing_publication_material 'Bruker SHELXTL & local programs'
_computing_structure_refinement 'SHELXL-2014/7 (Sheldrick, 2014)'
_computing_structure_solution 'Bruker SHELXTL 2014/4'
_diffrn_ambient_temperature 298(2)
_diffrn_detector_area_resol_mean 0.01
_diffrn_measured_fraction_theta_full 0.998
_diffrn_measured_fraction_theta_max 0.998
_diffrn_measurement_device_type 'Bruker Smart Apex II CCD'
_diffrn_measurement_method \w-2\q
_diffrn_radiation_type MoK\a
_diffrn_radiation_wavelength 0.71069
_diffrn_reflns_av_R_equivalents 0.1824
_diffrn_reflns_av_unetI/netI 0.2106
_diffrn_reflns_Laue_measured_fraction_full 0.998
_diffrn_reflns_Laue_measured_fraction_max 0.998
_diffrn_reflns_limit_h_max 28
_diffrn_reflns_limit_h_min -30
_diffrn_reflns_limit_k_max 14
_diffrn_reflns_limit_k_min -13
_diffrn_reflns_limit_l_max 30
_diffrn_reflns_limit_l_min -30
_diffrn_reflns_number 39241
_diffrn_reflns_point_group_measured_fraction_full 0.998
_diffrn_reflns_point_group_measured_fraction_max 0.998
_diffrn_reflns_theta_full 25.000
_diffrn_reflns_theta_max 25.000
_diffrn_reflns_theta_min 1.580
_diffrn_source 'fine-focus sealed tube'
_exptl_absorpt_coefficient_mu 0.836
_exptl_absorpt_correction_T_max 0.780
_exptl_absorpt_correction_T_min 0.765
_exptl_absorpt_correction_type multi-scan
_exptl_absorpt_process_details 'SADABS 2014/4 Bruker AXS Madison WI USA'
_exptl_crystal_colour colorless
_exptl_crystal_density_diffrn 1.484
_exptl_crystal_description block
_exptl_crystal_F_000 3188
_exptl_crystal_size_max 0.270
_exptl_crystal_size_mid 0.250
_exptl_crystal_size_min 0.250
_refine_diff_density_max 1.657
_refine_diff_density_min -1.192
_refine_diff_density_rms 0.171
_refine_ls_extinction_coef 0.00243(15)
_refine_ls_extinction_expression Fc^*^=kFc[1+0.001xFc^2^\l^3^/sin(2\q)]^-1/4^
_refine_ls_extinction_method 'SHELXL-2014/7 (Sheldrick 2014'
_refine_ls_goodness_of_fit_ref 1.006
_refine_ls_hydrogen_treatment constr
_refine_ls_matrix_type full
_refine_ls_number_parameters 863
_refine_ls_number_reflns 12312
_refine_ls_number_restraints 789
_refine_ls_restrained_S_all 0.982
_refine_ls_R_factor_all 0.2240
_refine_ls_R_factor_gt 0.0979
_refine_ls_shift/su_max 0.013
_refine_ls_shift/su_mean 0.000
_refine_ls_structure_factor_coef Fsqd
_refine_ls_weighting_details 'w=1/[\s^2^(Fo^2^)+(0.1405P)^2^+20.9350P] where P=(Fo^2^+2Fc^2^)/3'
_refine_ls_weighting_scheme calc
_refine_ls_wR_factor_gt 0.2440
_refine_ls_wR_factor_ref 0.3129
_reflns_Friedel_coverage 0.000
_reflns_number_gt 5104
_reflns_number_total 12312
_reflns_threshold_expression 'I > 2\s(I)'
_cod_data_source_file c5nj01237f2.cif
_cod_data_source_block 1
_cod_depositor_comments 'Adding full bibliography for 7055005.cif.'
_cod_original_formula_sum 'C63 H73 Cd2.50 N9 Na O19'
_cod_database_code 7055005
_shelx_shelxl_version_number 2014/7
_shelx_space_group_comment
;
The symmetry employed for this shelxl refinement is uniquely defined
by the following loop, which should always be used as a source of
symmetry information in preference to the above space-group names.
They are only intended as comments.
;
_shelx_estimated_absorpt_t_min 0.806
_shelx_estimated_absorpt_t_max 0.818

loop_
_space_group_symop_operation_xyz
'x, y, z'
'-x, y, -z+1/2'
'-x, -y, -z'
'x, -y, z-1/2'

loop_
_atom_site_label
_atom_site_type_symbol
_atom_site_fract_x
_atom_site_fract_y
_atom_site_fract_z
_atom_site_U_iso_or_equiv
_atom_site_adp_type
_atom_site_occupancy
_atom_site_site_symmetry_order
_atom_site_calc_flag
_atom_site_refinement_flags_posn
_atom_site_refinement_flags_adp
_atom_site_refinement_flags_occupancy
_atom_site_disorder_assembly
_atom_site_disorder_group
Cd1 Cd 0.5000 0.23410(10) 0.2500 0.0456(3) Uani 1 2 d S T P . .
Cd2 Cd 0.47750(3) 0.17535(7) 0.09091(3) 0.0449(2) Uani 1 1 d . U . . .
Cd3 Cd 0.07013(3) -0.25272(7) -0.48905(3) 0.0471(2) Uani 1 1 d . U . . .
Na1 Na -0.02061(17) 0.5125(4) -0.07304(17) 0.0564(13) Uani 1 1 d . . . . .
C1 C 0.3981(4) 0.0174(9) 0.0285(4) 0.049(3) Uani 1 1 d . U . . .
C2 C 0.3518(4) -0.0646(9) -0.0118(4) 0.046(3) Uani 1 1 d . U . . .
C3 C 0.3535(5) -0.0989(9) -0.0632(4) 0.056(3) Uani 1 1 d . U . . .
H3 H 0.3827 -0.0723 -0.0724 0.067 Uiso 1 1 calc R U . . .
C4 C 0.3110(5) -0.1729(11) -0.0997(4) 0.063(3) Uani 1 1 d . U . . .
H4 H 0.3130 -0.2001 -0.1325 0.076 Uiso 1 1 calc R U . . .
C5 C 0.2665(5) -0.2061(11) -0.0878(4) 0.061(3) Uani 1 1 d . U . . .
C6 C 0.2664(4) -0.1751(10) -0.0371(4) 0.053(3) Uani 1 1 d . U . . .
H6 H 0.2377 -0.2037 -0.0277 0.064 Uiso 1 1 calc R U . . .
C7 C 0.3074(4) -0.1032(9) 0.0000(4) 0.056(3) Uani 1 1 d . U . . .
H7 H 0.3055 -0.0799 0.0335 0.067 Uiso 1 1 calc R U . . .
C8 C 0.1999(4) -0.2745(9) -0.1881(4) 0.050(3) Uani 1 1 d . U . . .
C9 C 0.1781(5) -0.3693(11) -0.2211(4) 0.074(4) Uani 1 1 d . U . . .
H9 H 0.1818 -0.4376 -0.2024 0.088 Uiso 1 1 calc R U . . .
C10 C 0.1517(5) -0.3669(10) -0.2787(4) 0.063(3) Uani 1 1 d . U . . .
H10 H 0.1356 -0.4323 -0.2995 0.076 Uiso 1 1 calc R U . . .
C11 C 0.1479(4) -0.2670(10) -0.3085(4) 0.053(3) Uani 1 1 d . U . . .
C12 C 0.1700(5) -0.1729(10) -0.2746(4) 0.059(3) Uani 1 1 d . U . . .
H12 H 0.1678 -0.1044 -0.2927 0.071 Uiso 1 1 calc R U . . .
C13 C 0.1950(5) -0.1762(10) -0.2158(4) 0.059(3) Uani 1 1 d . U . . .
H13 H 0.2087 -0.1105 -0.1946 0.070 Uiso 1 1 calc R U . . .
C14 C 0.1195(4) -0.2629(9) -0.3725(4) 0.043(2) Uani 1 1 d . U . . .
C15 C 0.1200(4) -0.5982(9) -0.0326(4) 0.045(3) Uani 1 1 d . U . . .
C16 C 0.1474(4) -0.5157(9) -0.0581(4) 0.050(3) Uani 1 1 d . U . . .
C17 C 0.1106(5) -0.4460(11) -0.1026(5) 0.078(3) Uani 1 1 d . U . . .
H17 H 0.0700 -0.4540 -0.1186 0.093 Uiso 1 1 calc R U . . .
C18 C 0.1346(5) -0.3663(11) -0.1225(5) 0.073(3) Uani 1 1 d . U . . .
H18 H 0.1102 -0.3142 -0.1494 0.088 Uiso 1 1 calc R U . . .
C19 C 0.1956(5) -0.3606(10) -0.1033(4) 0.059(3) Uani 1 1 d . U . . .
C20 C 0.2315(5) -0.4349(11) -0.0608(4) 0.064(3) Uani 1 1 d . U . . .
H20 H 0.2720 -0.4335 -0.0480 0.076 Uiso 1 1 calc R U . . .
C21 C 0.2072(5) -0.5111(10) -0.0373(4) 0.057(3) Uani 1 1 d . U . . .
H21 H 0.2313 -0.5588 -0.0076 0.069 Uiso 1 1 calc R U . . .
C22 C 0.4451(4) 0.3811(9) 0.1346(4) 0.052(3) Uani 1 1 d . U . . .
C23 C 0.4086(4) 0.4752(9) 0.1391(4) 0.047(3) Uani 1 1 d . U . . .
C24 C 0.4182(4) 0.5236(10) 0.1899(4) 0.056(3) Uani 1 1 d . U . . .
H24 H 0.4484 0.4964 0.2241 0.067 Uiso 1 1 calc R U . . .
C25 C 0.3850(4) 0.6109(10) 0.1925(4) 0.058(3) Uani 1 1 d . U . . .
H25 H 0.3940 0.6443 0.2280 0.069 Uiso 1 1 calc R U . . .
C26 C 0.3377(4) 0.6508(9) 0.1426(4) 0.050(3) Uani 1 1 d . U . . .
C27 C 0.3281(4) 0.6044(9) 0.0916(4) 0.051(3) Uani 1 1 d . U . . .
H27 H 0.2984 0.6335 0.0576 0.061 Uiso 1 1 calc R U . . .
C28 C 0.3609(4) 0.5148(10) 0.0880(4) 0.056(3) Uani 1 1 d . U . . .
H28 H 0.3516 0.4812 0.0524 0.068 Uiso 1 1 calc R U . . .
C29 C 0.3336(4) 0.8313(9) 0.1860(4) 0.047(3) Uani 1 1 d . U . . .
C30 C 0.3822(4) 0.8753(9) 0.1846(4) 0.051(3) Uani 1 1 d . U . . .
H30 H 0.3928 0.8492 0.1567 0.062 Uiso 1 1 calc R U . . .
C31 C 0.4161(4) 0.9561(8) 0.2224(4) 0.044(2) Uani 1 1 d . U . . .
H31 H 0.4479 0.9871 0.2188 0.053 Uiso 1 1 calc R U . . .
C32 C 0.4024(4) 0.9912(9) 0.2660(4) 0.045(3) Uani 1 1 d . U . . .
C33 C 0.3520(4) 0.9494(10) 0.2656(5) 0.060(3) Uani 1 1 d . U . . .
H33 H 0.3401 0.9763 0.2924 0.073 Uiso 1 1 calc R U . . .
C34 C 0.3184(4) 0.8684(10) 0.2264(4) 0.054(3) Uani 1 1 d . U . . .
H34 H 0.2853 0.8396 0.2281 0.065 Uiso 1 1 calc R U . . .
C35 C 0.2404(4) 0.7350(9) 0.1185(4) 0.049(3) Uani 1 1 d . U . . .
C36 C 0.2079(4) 0.8362(9) 0.1008(5) 0.059(3) Uani 1 1 d . U . . .
H36 H 0.2264 0.9057 0.1093 0.070 Uiso 1 1 calc R U . . .
C37 C 0.1487(4) 0.8270(10) 0.0711(4) 0.056(3) Uani 1 1 d . U . . .
H37 H 0.1266 0.8925 0.0589 0.067 Uiso 1 1 calc R U . . .
C38 C 0.1196(4) 0.7276(9) 0.0581(4) 0.046(3) Uani 1 1 d . U . . .
C39 C 0.1520(4) 0.6313(9) 0.0730(4) 0.052(3) Uani 1 1 d . U . . .
H39 H 0.1328 0.5627 0.0620 0.062 Uiso 1 1 calc R U . . .
C40 C 0.2133(4) 0.6330(9) 0.1041(5) 0.061(4) Uani 1 1 d . U . . .
H40 H 0.2349 0.5669 0.1147 0.073 Uiso 1 1 calc R U . . .
C41 C 0.0526(4) 0.7176(10) 0.0271(4) 0.053(3) Uani 1 1 d . U . . .
C42 C 0.4437(4) 1.0655(8) 0.3116(4) 0.042(3) Uani 1 1 d . U . . .
N1 N 0.2218(4) -0.2810(8) -0.1251(3) 0.073(3) Uani 1 1 d . U . . .
N2 N 0.3044(3) 0.7406(8) 0.1461(4) 0.060(3) Uani 1 1 d . . . . .
O1 O 0.4895(3) 1.1044(6) 0.3103(2) 0.046(2) Uani 1 1 d . U . . .
O2 O 0.4326(3) 1.0902(7) 0.3539(3) 0.059(2) Uani 1 1 d . . . . .
O3 O 0.4381(3) 0.0492(7) 0.0156(3) 0.073(3) Uani 1 1 d . . . . .
O4 O 0.3945(3) 0.0563(8) 0.0718(3) 0.076(3) Uani 1 1 d . U . . .
O5 O 0.4274(3) 0.3278(6) 0.0886(3) 0.062(2) Uani 1 1 d . U . . .
O6 O 0.4926(3) 0.3581(6) 0.1803(3) 0.059(2) Uani 1 1 d . U . . .
O7 O 0.0231(3) 0.8097(7) 0.0216(3) 0.068(3) Uani 1 1 d . . . . .
O8 O 0.0286(3) 0.6250(7) 0.0095(3) 0.054(2) Uani 1 1 d . U . . .
O9 O 0.1525(3) -0.6643(7) 0.0051(3) 0.069(3) Uani 1 1 d . . . . .
O10 O 0.0653(3) -0.6004(7) -0.0523(3) 0.062(2) Uani 1 1 d . . . . .
O11 O 0.1205(3) -0.1737(6) -0.3980(3) 0.060(2) Uani 1 1 d . U . . .
O12 O 0.0940(3) -0.3489(7) -0.4006(3) 0.064(2) Uani 1 1 d . U . . .
C43A C 0.2812(6) 0.3160(8) 0.1471(7) 0.076(4) Uani 0.5 1 d D U P A 1
H43A H 0.2391 0.3137 0.1256 0.113 Uiso 0.5 1 calc R U P A 1
H43B H 0.2922 0.3230 0.1877 0.113 Uiso 0.5 1 calc R U P A 1
H43C H 0.2960 0.3791 0.1346 0.113 Uiso 0.5 1 calc R U P A 1
C43B C 0.2819(5) 0.2785(12) 0.1681(4) 0.079(4) Uani 0.5 1 d D U P A 2
H43D H 0.2401 0.2853 0.1455 0.118 Uiso 0.5 1 calc R U P A 2
H43E H 0.2905 0.2402 0.2037 0.118 Uiso 0.5 1 calc R U P A 2
H43F H 0.2993 0.3518 0.1766 0.118 Uiso 0.5 1 calc R U P A 2
C44 C 0.2657(5) 0.1605(9) 0.0889(4) 0.084(3) Uani 1 1 d D U . . .
H44A H 0.2263 0.1859 0.0779 0.126 Uiso 1 1 calc R U . . .
H44B H 0.2754 0.1735 0.0575 0.126 Uiso 1 1 calc R U . . .
H44C H 0.2684 0.0818 0.0974 0.126 Uiso 1 1 calc R U . . .
C45 C 0.3622(3) 0.2013(9) 0.1624(4) 0.065(2) Uani 1 1 d D U . . .
H45 H 0.3759 0.1491 0.1446 0.078 Uiso 1 1 calc R U . . .
N3 N 0.3046(2) 0.2188(5) 0.1375(3) 0.070(2) Uani 1 1 d D U . . .
O13 O 0.3988(3) 0.2457(6) 0.2056(3) 0.0632(19) Uani 1 1 d D U . . .
C46 C 0.5035(4) 0.2180(9) -0.0121(2) 0.094(3) Uani 1 1 d D U . . .
H46 H 0.4902 0.1443 -0.0183 0.112 Uiso 1 1 calc R U . . .
C47 C 0.5079(6) 0.2152(11) -0.1025(3) 0.114(4) Uani 1 1 d D U . . .
H47A H 0.5183 0.2668 -0.1248 0.171 Uiso 1 1 calc R U . . .
H47B H 0.5332 0.1508 -0.0929 0.171 Uiso 1 1 calc R U . . .
H47C H 0.4677 0.1921 -0.1247 0.171 Uiso 1 1 calc R U . . .
C48 C 0.5474(5) 0.3615(8) -0.0377(7) 0.138(4) Uani 1 1 d D U . . .
H48A H 0.5522 0.3883 -0.0703 0.207 Uiso 1 1 calc R U . . .
H48B H 0.5280 0.4177 -0.0259 0.207 Uiso 1 1 calc R U . . .
H48C H 0.5853 0.3456 -0.0062 0.207 Uiso 1 1 calc R U . . .
N4 N 0.5143(3) 0.2661(6) -0.0528(2) 0.100(2) Uani 1 1 d D U . . .
O14 O 0.5096(3) 0.2624(7) 0.0322(2) 0.087(2) Uani 1 1 d D U . . .
C49 C 0.0205(5) 0.1434(8) -0.6112(7) 0.136(4) Uani 1 1 d D U . . .
H49A H 0.0334 0.1907 -0.6333 0.204 Uiso 1 1 calc R U . . .
H49B H -0.0181 0.1149 -0.6359 0.204 Uiso 1 1 calc R U . . .
H49C H 0.0192 0.1861 -0.5803 0.204 Uiso 1 1 calc R U . . .
C50A C 0.1172(4) 0.082(2) -0.5682(12) 0.128(4) Uani 0.5 1 d D U P B 1
H50A H 0.1214 0.1390 -0.5923 0.192 Uiso 0.5 1 calc R U P B 1
H50B H 0.1325 0.1092 -0.5291 0.192 Uiso 0.5 1 calc R U P B 1
H50C H 0.1387 0.0164 -0.5690 0.192 Uiso 0.5 1 calc R U P B 1
C50B C 0.1011(4) 0.038(3) -0.6067(5) 0.121(4) Uani 0.5 1 d D U P B 2
H50D H 0.1018 0.1010 -0.6298 0.182 Uiso 0.5 1 calc R U P B 2
H50E H 0.1389 0.0309 -0.5737 0.182 Uiso 0.5 1 calc R U P B 2
H50F H 0.0922 -0.0288 -0.6296 0.182 Uiso 0.5 1 calc R U P B 2
C51 C 0.0519(4) -0.0233(6) -0.5557(4) 0.115(3) Uani 1 1 d D U . . .
H51 H 0.0206 -0.0159 -0.5467 0.138 Uiso 1 1 calc R U . . .
N5 N 0.0590(2) 0.0556(6) -0.5884(3) 0.121(3) Uani 1 1 d D U . . .
O15 O 0.0835(3) -0.1036(7) -0.5370(4) 0.109(2) Uani 1 1 d D U . . .
C52 C -0.1648(4) 0.2832(12) -0.2247(6) 0.123(2) Uani 1 1 d D U . . .
H52A H -0.1908 0.2240 -0.2467 0.184 Uiso 1 1 calc R U . . .
H52B H -0.1784 0.3150 -0.1988 0.184 Uiso 1 1 calc R U . . .
H52C H -0.1640 0.3402 -0.2506 0.184 Uiso 1 1 calc R U . . .
C53 C -0.1014(7) 0.1274(6) -0.1907(7) 0.122(2) Uani 1 1 d D U . . .
H53A H -0.1370 0.0916 -0.2177 0.183 Uiso 1 1 calc R U . . .
H53B H -0.0700 0.1091 -0.2002 0.183 Uiso 1 1 calc R U . . .
H53C H -0.0915 0.1017 -0.1522 0.183 Uiso 1 1 calc R U . . .
C54 C -0.0656(4) 0.3066(6) -0.1596(5) 0.106(3) Uani 1 1 d D U . . .
H54A H -0.0301 0.2718 -0.1361 0.127 Uiso 1 1 calc R U . . .
N6 N -0.1094(3) 0.2412(5) -0.1934(5) 0.111(3) Uani 1 1 d D U . . .
O16 O -0.0672(4) 0.4069(5) -0.1561(4) 0.100(2) Uani 1 1 d D U . . .
C55 C 0.2242(3) 0.8288(18) 0.4080(7) 0.221(5) Uani 1 1 d D U . . .
H55A H 0.2209 0.7970 0.4405 0.331 Uiso 1 1 calc R U . . .
H55B H 0.2218 0.9090 0.4092 0.331 Uiso 1 1 calc R U . . .
H55C H 0.1928 0.8013 0.3727 0.331 Uiso 1 1 calc R U . . .
C56 C 0.3133(8) 0.7341(11) 0.4551(5) 0.222(5) Uani 1 1 d D U . . .
H56A H 0.2952 0.7180 0.4798 0.332 Uiso 1 1 calc R U . . .
H56B H 0.3207 0.6652 0.4403 0.332 Uiso 1 1 calc R U . . .
H56C H 0.3498 0.7728 0.4768 0.332 Uiso 1 1 calc R U . . .
C57 C 0.2855(5) 0.8390(10) 0.3672(3) 0.218(4) Uani 1 1 d D U . . .
H57 H 0.3196 0.8189 0.3647 0.262 Uiso 1 1 calc R U . . .
N7 N 0.2768(3) 0.7993(9) 0.4102(3) 0.212(3) Uani 1 1 d D U . . .
O17 O 0.2506(6) 0.9009(10) 0.3308(5) 0.230(5) Uani 1 1 d D U . . .
C58 C 0.3732(5) -0.3819(8) -0.1879(4) 0.236(5) Uani 0.7 1 d D U P . .
H58A H 0.3624 -0.3956 -0.2280 0.355 Uiso 0.7 1 calc R U P . .
H58B H 0.3543 -0.3147 -0.1843 0.355 Uiso 0.7 1 calc R U P . .
H58C H 0.4152 -0.3732 -0.1669 0.355 Uiso 0.7 1 calc R U P . .
C59 C 0.3126(6) -0.5400(10) -0.2024(6) 0.242(5) Uani 0.7 1 d D U P . .
H59A H 0.3096 -0.5339 -0.2407 0.363 Uiso 0.7 1 calc R U P . .
H59B H 0.3220 -0.6159 -0.1890 0.363 Uiso 0.7 1 calc R U P . .
H59C H 0.2758 -0.5193 -0.2032 0.363 Uiso 0.7 1 calc R U P . .
C60 C 0.3673(4) -0.4660(15) -0.1101(2) 0.248(4) Uani 0.7 1 d D U P . .
H60 H 0.4017 -0.4272 -0.0871 0.298 Uiso 0.7 1 calc R U P . .
N8 N 0.3559(4) -0.4701(7) -0.1657(3) 0.238(4) Uani 0.7 1 d D U P . .
O18 O 0.3427(4) -0.5015(17) -0.0831(4) 0.253(5) Uani 0.7 1 d D U P . .
C61 C -0.0478(4) -0.6949(6) -0.2933(4) 0.245(5) Uani 0.3 1 d D U P . .
H61A H -0.0786 -0.6408 -0.3118 0.367 Uiso 0.3 1 calc R U P . .
H61B H -0.0367 -0.7258 -0.3213 0.367 Uiso 0.3 1 calc R U P . .
H61C H -0.0615 -0.7538 -0.2772 0.367 Uiso 0.3 1 calc R U P . .
C62 C 0.0000 -0.5299(4) -0.2500 0.249(5) Uani 0.6 2 d DS TU P . .
H62A H 0.0347 -0.5031 -0.2173 0.373 Uiso 0.3 1 calc R U P . .
H62B H -0.0003 -0.5031 -0.2852 0.373 Uiso 0.3 1 calc R U P . .
H62C H -0.0343 -0.5031 -0.2475 0.373 Uiso 0.25 1 calc R U P . .
C63 C 0.0423(4) -0.7030(5) -0.2101(5) 0.247(4) Uani 0.3 1 d D U P . .
H63 H 0.0744 -0.6630 -0.1833 0.297 Uiso 0.3 1 calc R U P . .
N9 N 0.0000 -0.6438(4) -0.2500 0.248(4) Uani 0.6 2 d DS TU P . .
O19 O 0.0441(6) -0.8035(5) -0.2044(6) 0.246(5) Uani 0.3 1 d D U P . .

loop_
_atom_site_aniso_label
_atom_site_aniso_U_11
_atom_site_aniso_U_22
_atom_site_aniso_U_33
_atom_site_aniso_U_23
_atom_site_aniso_U_13
_atom_site_aniso_U_12
Cd1 0.0449(5) 0.0442(7) 0.0462(5) 0.000 0.0192(4) 0.000
Cd2 0.0459(4) 0.0426(5) 0.0424(3) 0.0026(4) 0.0165(3) 0.0047(4)
Cd3 0.0365(3) 0.0560(5) 0.0417(3) -0.0010(4) 0.0113(3) 0.0010(4)
Na1 0.050(2) 0.051(3) 0.055(2) 0.003(2) 0.0110(17) 0.004(2)
C1 0.042(5) 0.048(6) 0.045(4) 0.001(4) 0.008(4) -0.007(4)
C2 0.051(4) 0.036(6) 0.046(4) -0.005(4) 0.017(3) -0.013(4)
C3 0.073(5) 0.041(6) 0.055(4) -0.003(4) 0.030(3) -0.005(4)
C4 0.066(5) 0.081(8) 0.044(4) -0.016(5) 0.026(3) -0.014(5)
C5 0.065(5) 0.076(8) 0.040(4) -0.009(4) 0.020(3) -0.014(4)
C6 0.048(4) 0.066(7) 0.044(4) -0.009(5) 0.021(3) -0.025(4)
C7 0.067(4) 0.050(6) 0.046(4) -0.002(4) 0.021(3) -0.020(4)
C8 0.056(6) 0.058(5) 0.029(4) 0.007(3) 0.013(4) -0.013(5)
C9 0.100(9) 0.055(5) 0.043(4) -0.002(4) 0.012(6) -0.013(7)
C10 0.092(7) 0.043(5) 0.048(4) -0.008(4) 0.026(5) -0.025(6)
C11 0.054(6) 0.056(6) 0.040(4) -0.001(3) 0.013(4) -0.003(5)
C12 0.091(7) 0.036(5) 0.044(4) 0.003(4) 0.024(5) -0.005(6)
C13 0.084(7) 0.049(5) 0.047(4) 0.002(4) 0.033(4) 0.001(6)
C14 0.033(4) 0.057(5) 0.041(3) -0.003(3) 0.019(3) 0.001(4)
C15 0.047(4) 0.036(6) 0.045(4) -0.008(4) 0.016(3) 0.002(4)
C16 0.059(4) 0.045(6) 0.042(4) -0.004(4) 0.019(3) -0.010(4)
C17 0.063(5) 0.078(7) 0.097(6) 0.037(4) 0.040(4) 0.018(4)
C18 0.071(5) 0.063(7) 0.064(6) 0.017(4) 0.012(5) -0.005(5)
C19 0.077(4) 0.050(6) 0.041(5) -0.005(4) 0.019(4) -0.023(5)
C20 0.047(4) 0.078(8) 0.060(6) 0.000(5) 0.019(4) -0.017(4)
C21 0.058(4) 0.060(7) 0.032(4) 0.004(4) 0.002(4) -0.016(4)
C22 0.045(5) 0.046(6) 0.061(5) 0.013(4) 0.022(4) 0.004(4)
C23 0.036(4) 0.045(6) 0.049(4) 0.001(4) 0.011(3) 0.000(4)
C24 0.051(5) 0.052(6) 0.038(4) 0.003(4) -0.004(4) 0.012(4)
C25 0.056(6) 0.049(6) 0.042(4) -0.001(4) -0.001(4) 0.009(4)
C26 0.031(5) 0.043(6) 0.057(4) -0.009(4) 0.003(4) 0.007(4)
C27 0.041(5) 0.050(6) 0.050(4) 0.004(4) 0.011(4) 0.004(4)
C28 0.049(5) 0.061(6) 0.046(4) -0.002(4) 0.010(4) 0.011(4)
C29 0.029(4) 0.039(6) 0.066(4) -0.009(4) 0.015(3) 0.002(4)
C30 0.046(4) 0.046(6) 0.066(4) -0.021(4) 0.030(3) -0.003(4)
C31 0.032(4) 0.033(5) 0.062(4) -0.008(4) 0.015(3) -0.008(4)
C32 0.039(4) 0.037(6) 0.046(4) -0.002(4) 0.008(3) -0.003(4)
C33 0.048(4) 0.072(7) 0.064(5) -0.015(4) 0.028(3) -0.018(4)
C34 0.037(4) 0.058(7) 0.066(4) -0.010(5) 0.022(3) -0.009(4)
C35 0.043(4) 0.043(5) 0.058(5) -0.016(5) 0.022(4) -0.006(3)
C36 0.046(4) 0.033(5) 0.087(7) -0.003(6) 0.022(5) -0.015(4)
C37 0.044(4) 0.041(5) 0.063(6) 0.001(6) 0.008(5) -0.008(4)
C38 0.034(3) 0.049(5) 0.057(5) -0.006(5) 0.023(4) -0.010(3)
C39 0.041(4) 0.043(5) 0.063(6) -0.015(5) 0.016(4) -0.009(4)
C40 0.042(4) 0.032(4) 0.081(7) -0.016(6) 0.002(5) -0.003(4)
C41 0.039(4) 0.072(6) 0.041(5) 0.003(5) 0.011(4) -0.009(4)
C42 0.044(4) 0.035(6) 0.033(4) 0.013(4) 0.005(3) 0.001(4)
N1 0.113(7) 0.064(6) 0.029(4) -0.001(4) 0.020(4) -0.046(5)
N2 0.030(4) 0.043(6) 0.096(6) -0.021(5) 0.017(4) 0.000(4)
O1 0.037(3) 0.060(5) 0.035(3) 0.000(3) 0.009(2) -0.022(3)
O2 0.056(4) 0.071(6) 0.047(3) -0.009(4) 0.020(3) -0.014(4)
O3 0.062(4) 0.084(6) 0.079(4) -0.023(4) 0.036(3) -0.046(4)
O4 0.070(5) 0.090(7) 0.064(4) -0.030(4) 0.027(3) -0.019(4)
O5 0.065(4) 0.050(5) 0.061(4) -0.001(4) 0.020(3) 0.014(4)
O6 0.045(3) 0.042(5) 0.090(4) 0.034(3) 0.032(3) 0.010(3)
O7 0.029(3) 0.074(6) 0.080(5) 0.001(5) 0.006(3) -0.001(4)
O8 0.037(3) 0.067(5) 0.046(3) -0.007(4) 0.008(3) -0.019(3)
O9 0.049(4) 0.068(6) 0.078(5) 0.018(4) 0.018(3) -0.002(4)
O10 0.043(3) 0.061(5) 0.082(4) 0.018(4) 0.030(3) 0.003(4)
O11 0.070(4) 0.050(4) 0.041(3) 0.000(3) 0.009(3) -0.005(4)
O12 0.070(5) 0.065(5) 0.036(3) -0.009(3) 0.005(3) -0.029(4)
C43A 0.065(6) 0.075(6) 0.075(6) -0.001(6) 0.022(5) 0.003(6)
C43B 0.066(6) 0.084(6) 0.076(6) -0.005(6) 0.023(5) 0.003(6)
C44 0.067(5) 0.082(6) 0.079(5) -0.006(5) 0.012(5) -0.001(5)
C45 0.052(4) 0.070(4) 0.069(4) 0.000(4) 0.024(3) 0.010(4)
N3 0.051(3) 0.074(4) 0.075(4) -0.007(3) 0.020(3) 0.003(3)
O13 0.050(3) 0.069(4) 0.067(3) -0.005(3) 0.023(2) 0.005(3)
C46 0.121(4) 0.099(4) 0.097(4) 0.016(4) 0.081(3) 0.008(4)
C47 0.147(6) 0.117(7) 0.104(5) 0.022(6) 0.080(5) 0.006(6)
C48 0.158(6) 0.127(6) 0.131(6) 0.029(6) 0.067(6) -0.012(5)
N4 0.129(4) 0.104(4) 0.099(3) 0.011(4) 0.080(3) 0.002(4)
O14 0.115(3) 0.089(4) 0.091(3) 0.015(3) 0.076(3) 0.004(3)
C49 0.130(6) 0.129(6) 0.139(6) 0.016(5) 0.052(5) 0.010(5)
C50A 0.124(5) 0.125(5) 0.131(5) 0.009(5) 0.054(4) -0.001(5)
C50B 0.120(5) 0.121(5) 0.126(5) 0.007(5) 0.058(4) 0.001(5)
C51 0.116(4) 0.116(4) 0.121(4) 0.016(4) 0.061(3) -0.005(4)
N5 0.118(4) 0.117(4) 0.128(4) 0.017(4) 0.056(3) -0.001(4)
O15 0.111(4) 0.108(4) 0.123(4) 0.025(3) 0.065(3) -0.005(3)
C52 0.122(3) 0.122(3) 0.122(3) -0.001(3) 0.053(2) -0.001(3)
C53 0.125(3) 0.117(3) 0.121(3) 0.000(3) 0.053(2) 0.001(3)
C54 0.112(4) 0.105(4) 0.098(4) 0.000(4) 0.043(3) 0.001(4)
N6 0.118(4) 0.102(4) 0.105(4) -0.003(4) 0.043(4) 0.007(4)
O16 0.113(4) 0.095(4) 0.090(4) -0.007(4) 0.044(3) 0.007(4)
C55 0.220(7) 0.216(7) 0.218(7) -0.005(6) 0.090(6) -0.002(6)
C56 0.223(7) 0.210(7) 0.214(7) 0.001(6) 0.083(6) -0.005(6)
C57 0.218(5) 0.214(5) 0.215(5) -0.002(4) 0.091(4) -0.001(4)
N7 0.213(5) 0.209(5) 0.210(5) -0.002(4) 0.093(4) -0.002(4)
O17 0.224(6) 0.217(6) 0.222(6) -0.001(6) 0.078(5) -0.001(6)
C58 0.236(7) 0.246(7) 0.240(7) -0.003(7) 0.119(6) 0.005(7)
C59 0.245(7) 0.247(7) 0.241(7) 0.002(7) 0.116(6) 0.006(7)
C60 0.248(5) 0.249(5) 0.248(5) 0.002(5) 0.113(4) 0.001(5)
N8 0.242(5) 0.243(5) 0.237(5) 0.001(4) 0.115(4) 0.001(4)
O18 0.255(7) 0.256(7) 0.254(7) 0.003(6) 0.119(6) 0.002(6)
C61 0.248(7) 0.252(7) 0.246(7) -0.002(7) 0.121(6) -0.002(7)
C62 0.252(7) 0.252(7) 0.248(7) 0.000 0.117(6) 0.000
C63 0.249(5) 0.252(5) 0.248(5) 0.001(4) 0.117(4) 0.001(4)
N9 0.250(5) 0.252(5) 0.247(5) 0.000 0.118(4) 0.000
O19 0.249(7) 0.253(7) 0.248(7) 0.001(7) 0.123(6) 0.002(7)

loop_
_atom_type_symbol
_atom_type_description
_atom_type_scat_dispersion_real
_atom_type_scat_dispersion_imag
_atom_type_scat_source
C C 0.0033 0.0016 'International Tables Vol C Tables 4.2.6.8 and 6.1.1.4'
Cd Cd -0.8075 1.2024 'International Tables Vol C Tables 4.2.6.8 and 6.1.1.4'
N N 0.0061 0.0033 'International Tables Vol C Tables 4.2.6.8 and 6.1.1.4'
O O 0.0106 0.0060 'International Tables Vol C Tables 4.2.6.8 and 6.1.1.4'
H H 0.0000 0.0000 'International Tables Vol C Tables 4.2.6.8 and 6.1.1.4'
Na Na 0.0362 0.0249 'International Tables Vol C Tables 4.2.6.8 and 6.1.1.4'

loop_
_geom_angle_atom_site_label_1
_geom_angle_atom_site_label_2
_geom_angle_atom_site_label_3
_geom_angle
_geom_angle_site_symmetry_1
_geom_angle_site_symmetry_3
O6 Cd1 O6 98.8(4) 2_655 .
O6 Cd1 O1 169.6(2) 2_655 2_645
O6 Cd1 O1 84.0(3) . 2_645
O6 Cd1 O1 84.0(3) 2_655 1_545
O6 Cd1 O1 169.6(2) . 1_545
O1 Cd1 O1 95.2(4) 2_645 1_545
O6 Cd1 O13 91.7(2) 2_655 .
O6 Cd1 O13 83.8(2) . .
O1 Cd1 O13 98.5(2) 2_645 .
O1 Cd1 O13 86.1(2) 1_545 .
O6 Cd1 O13 83.8(2) 2_655 2_655
O6 Cd1 O13 91.7(2) . 2_655
O1 Cd1 O13 86.1(2) 2_645 2_655
O1 Cd1 O13 98.5(2) 1_545 2_655
O13 Cd1 O13 173.1(4) . 2_655
O5 Cd2 O14 89.0(3) . .
O5 Cd2 O3 119.3(3) . .
O14 Cd2 O3 83.4(3) . .
O5 Cd2 O2 141.0(3) . 2_645
O14 Cd2 O2 93.3(3) . 2_645
O3 Cd2 O2 99.6(3) . 2_645
O5 Cd2 O4 92.2(3) . .
O14 Cd2 O4 132.8(2) . .
O3 Cd2 O4 55.4(3) . .
O2 Cd2 O4 113.6(3) 2_645 .
O5 Cd2 O1 103.6(2) . 2_645
O14 Cd2 O1 142.7(2) . 2_645
O3 Cd2 O1 118.0(3) . 2_645
O2 Cd2 O1 55.1(2) 2_645 2_645
O4 Cd2 O1 82.3(2) . 2_645
O5 Cd2 C1 106.9(3) . .
O14 Cd2 C1 108.5(3) . .
O3 Cd2 C1 27.8(3) . .
O2 Cd2 C1 109.1(3) 2_645 .
O4 Cd2 C1 27.6(3) . .
O1 Cd2 C1 101.2(3) 2_645 .
O5 Cd2 C42 126.3(3) . 2_645
O14 Cd2 C42 119.8(3) . 2_645
O3 Cd2 C42 108.9(3) . 2_645
O2 Cd2 C42 27.7(3) 2_645 2_645
O4 Cd2 C42 96.7(3) . 2_645
O1 Cd2 C42 27.5(3) 2_645 2_645
C1 Cd2 C42 104.8(3) . 2_645
O7 Cd3 O15 85.9(3) 2_544 .
O7 Cd3 O11 104.6(3) 2_544 .
O15 Cd3 O11 94.9(3) . .
O7 Cd3 O10 105.6(3) 2_544 4_545
O15 Cd3 O10 100.2(3) . 4_545
O11 Cd3 O10 147.0(2) . 4_545
O7 Cd3 O12 106.7(3) 2_544 .
O15 Cd3 O12 149.7(3) . .
O11 Cd3 O12 55.6(3) . .
O10 Cd3 O12 102.6(3) 4_545 .
O7 Cd3 O9 157.0(3) 2_544 4_545
O15 Cd3 O9 86.5(3) . 4_545
O11 Cd3 O9 97.7(3) . 4_545
O10 Cd3 O9 54.6(2) 4_545 4_545
O12 Cd3 O9 90.5(3) . 4_545
O7 Cd3 C14 108.3(3) 2_544 .
O15 Cd3 C14 122.3(3) . .
O11 Cd3 C14 27.8(3) . .
O10 Cd3 C14 126.4(3) 4_545 .
O12 Cd3 C14 27.8(3) . .
O9 Cd3 C14 94.1(3) 4_545 .
O7 Cd3 C15 132.3(3) 2_544 4_545
O15 Cd3 C15 94.3(3) . 4_545
O11 Cd3 C15 122.8(3) . 4_545
O10 Cd3 C15 27.5(2) 4_545 4_545
O12 Cd3 C15 96.7(3) . 4_545
O9 Cd3 C15 27.2(2) 4_545 4_545
C14 Cd3 C15 111.4(3) . 4_545
O7 Cd3 Na1 84.6(2) 2_544 2_544
O15 Cd3 Na1 170.0(2) . 2_544
O11 Cd3 Na1 90.5(2) . 2_544
O10 Cd3 Na1 79.5(2) 4_545 2_544
O12 Cd3 Na1 37.95(18) . 2_544
O9 Cd3 Na1 101.1(2) 4_545 2_544
C14 Cd3 Na1 64.0(2) . 2_544
C15 Cd3 Na1 89.9(2) 4_545 2_544
O16 Na1 O8 177.5(4) . .
O16 Na1 O12 96.1(3) . 2_564
O8 Na1 O12 83.7(3) . 2_564
O16 Na1 O8 95.5(3) . 3_565
O8 Na1 O8 86.8(3) . 3_565
O12 Na1 O8 112.2(3) 2_564 3_565
O16 Na1 O10 86.3(3) . 1_565
O8 Na1 O10 93.3(3) . 1_565
O12 Na1 O10 167.8(4) 2_564 1_565
O8 Na1 O10 79.3(3) 3_565 1_565
O16 Na1 Na1 138.4(3) . 3_565
O8 Na1 Na1 43.9(2) . 3_565
O12 Na1 Na1 100.9(3) 2_564 3_565
O8 Na1 Na1 42.89(19) 3_565 3_565
O10 Na1 Na1 84.8(2) 1_565 3_565
O16 Na1 Cd3 133.0(3) . 2_564
O8 Na1 Cd3 47.44(19) . 2_564
O12 Na1 Cd3 38.45(17) 2_564 2_564
O8 Na1 Cd3 94.0(2) 3_565 2_564
O10 Na1 Cd3 140.7(2) 1_565 2_564
Na1 Na1 Cd3 65.66(14) 3_565 2_564
O4 C1 O3 121.1(9) . .
O4 C1 C2 120.1(10) . .
O3 C1 C2 118.7(10) . .
O4 C1 Cd2 62.9(6) . .
O3 C1 Cd2 58.2(5) . .
C2 C1 Cd2 174.5(7) . .
C7 C2 C3 119.3(9) . .
C7 C2 C1 121.6(10) . .
C3 C2 C1 119.1(10) . .
C4 C3 C2 118.7(11) . .
C5 C4 C3 120.4(11) . .
C4 C5 C6 120.1(10) . .
C4 C5 N1 121.4(10) . .
C6 C5 N1 118.3(11) . .
C7 C6 C5 121.0(11) . .
C6 C7 C2 120.3(10) . .
C13 C8 C9 118.1(9) . .
C13 C8 N1 122.3(10) . .
C9 C8 N1 119.3(10) . .
C10 C9 C8 122.3(11) . .
C9 C10 C11 120.7(11) . .
C12 C11 C10 115.9(9) . .
C12 C11 C14 122.6(10) . .
C10 C11 C14 121.4(10) . .
C13 C12 C11 122.6(11) . .
C8 C13 C12 120.3(11) . .
O12 C14 O11 121.1(8) . .
O12 C14 C11 119.0(10) . .
O11 C14 C11 119.9(9) . .
O12 C14 Cd3 62.0(5) . .
O11 C14 Cd3 59.1(5) . .
C11 C14 Cd3 178.5(8) . .
O9 C15 O10 122.4(10) . .
O9 C15 C16 118.7(9) . .
O10 C15 C16 118.8(9) . .
O9 C15 Cd3 61.7(6) . 4_546
O10 C15 Cd3 60.7(6) . 4_546
C16 C15 Cd3 178.9(7) . 4_546
C21 C16 C17 121.2(11) . .
C21 C16 C15 120.2(9) . .
C17 C16 C15 118.6(10) . .
C18 C17 C16 119.1(11) . .
C17 C18 C19 121.2(11) . .
C20 C19 C18 118.5(11) . .
C20 C19 N1 119.0(10) . .
C18 C19 N1 122.5(10) . .
C21 C20 C19 120.2(10) . .
C16 C21 C20 119.5(10) . .
O5 C22 O6 123.8(10) . .
O5 C22 C23 119.4(8) . .
O6 C22 C23 116.7(9) . .
C24 C23 C28 117.9(10) . .
C24 C23 C22 123.3(9) . .
C28 C23 C22 118.8(9) . .
C23 C24 C25 122.0(9) . .
C24 C25 C26 120.9(10) . .
C27 C26 C25 117.8(10) . .
C27 C26 N2 122.1(9) . .
C25 C26 N2 120.0(10) . .
C26 C27 C28 122.3(9) . .
C27 C28 C23 119.1(10) . .
C34 C29 C30 118.5(10) . .
C34 C29 N2 124.4(10) . .
C30 C29 N2 116.9(10) . .
C29 C30 C31 123.0(11) . .
C30 C31 C32 118.9(10) . .
C33 C32 C31 117.5(9) . .
C33 C32 C42 123.5(10) . .
C31 C32 C42 118.9(9) . .
C32 C33 C34 121.8(11) . .
C29 C34 C33 120.1(11) . .
C40 C35 C36 121.4(9) . .
C40 C35 N2 119.4(9) . .
C36 C35 N2 118.7(9) . .
C37 C36 C35 116.9(10) . .
C36 C37 C38 123.7(10) . .
C37 C38 C39 118.2(9) . .
C37 C38 C41 123.6(10) . .
C39 C38 C41 118.2(9) . .
C38 C39 C40 121.8(10) . .
C35 C40 C39 117.8(10) . .
O8 C41 O7 123.1(9) . .
O8 C41 C38 120.5(10) . .
O7 C41 C38 116.4(9) . .
O1 C42 O2 119.9(8) . .
O1 C42 C32 122.1(10) . .
O2 C42 C32 118.0(9) . .
O1 C42 Cd2 63.3(5) . 2_665
O2 C42 Cd2 57.2(4) . 2_665
C32 C42 Cd2 170.4(7) . 2_665
C19 N1 C5 121.9(8) . .
C19 N1 C8 117.7(8) . .
C5 N1 C8 120.3(9) . .
C26 N2 C29 119.2(7) . .
C26 N2 C35 120.8(8) . .
C29 N2 C35 119.0(8) . .
C42 O1 Cd1 130.8(5) . 1_565
C42 O1 Cd2 89.2(5) . 2_665
Cd1 O1 Cd2 112.6(3) 1_565 2_665
C42 O2 Cd2 95.1(6) . 2_665
C1 O3 Cd2 94.1(6) . .
C1 O4 Cd2 89.5(7) . .
C22 O5 Cd2 116.2(6) . .
C22 O6 Cd1 125.2(7) . .
C41 O7 Cd3 102.7(6) . 2_564
C41 O8 Na1 144.3(7) . .
C41 O8 Na1 122.6(6) . 3_565
Na1 O8 Na1 93.2(3) . 3_565
C15 O9 Cd3 91.1(6) . 4_546
C15 O10 Cd3 91.8(6) . 4_546
C15 O10 Na1 144.2(7) . 1_545
Cd3 O10 Na1 109.1(3) 4_546 1_545
C14 O11 Cd3 93.2(6) . .
C14 O12 Na1 151.3(8) . 2_544
C14 O12 Cd3 90.2(6) . .
Na1 O12 Cd3 103.6(2) 2_544 .
O13 C45 N3 127.0(9) . .
C45 N3 C43B 117.7(7) . .
C45 N3 C43A 121.3(8) . .
C45 N3 C44 122.8(8) . .
C43B N3 C44 118.0(8) . .
C43A N3 C44 113.3(8) . .
C45 O13 Cd1 131.1(6) . .
O14 C46 N4 125.2(9) . .
C46 N4 C47 125.0(8) . .
C46 N4 C48 117.0(10) . .
C47 N4 C48 115.9(11) . .
C46 O14 Cd2 120.1(7) . .
O15 C51 N5 124.2(11) . .
C51 N5 C50A 110.7(13) . .
C51 N5 C50B 117.7(14) . .
C51 N5 C49 122.6(9) . .
C50A N5 C49 115.4(13) . .
C50B N5 C49 119.0(15) . .
C51 O15 Cd3 127.2(8) . .
O16 C54 N6 126.3(9) . .
C54 N6 C52 120.9(9) . .
C54 N6 C53 119.4(8) . .
C52 N6 C53 119.0(10) . .
C54 O16 Na1 126.5(8) . .
O17 C57 N7 122.0(13) . .
C57 N7 C56 128.0(12) . .
C57 N7 C55 114.2(11) . .
C56 N7 C55 117.8(14) . .
O18 C60 N8 134.0(11) . .
C60 N8 C58 118.1(9) . .
C60 N8 C59 119.0(10) . .
C58 N8 C59 119.5(8) . .
O19 C63 N9 127.2(7) . .
C63 N9 C63 114.9(7) 2_554 .
C63 N9 C62 122.6(4) 2_554 .
C63 N9 C62 122.6(4) . .
C63 N9 C61 6.3(5) 2_554 .
C63 N9 C61 121.0(5) . .
C62 N9 C61 116.4(4) . .
C63 N9 C61 121.0(5) 2_554 2_554
C63 N9 C61 6.3(5) . 2_554
C62 N9 C61 116.4(4) . 2_554
C61 N9 C61 127.2(7) . 2_554

loop_
_geom_bond_atom_site_label_1
_geom_bond_atom_site_label_2
_geom_bond_distance
_geom_bond_site_symmetry_2
Cd1 O6 2.271(7) 2_655
Cd1 O6 2.271(7) .
Cd1 O1 2.294(7) 2_645
Cd1 O1 2.294(7) 1_545
Cd1 O13 2.304(6) .
Cd1 O13 2.304(6) 2_655
Cd2 O5 2.206(8) .
Cd2 O14 2.272(8) .
Cd2 O3 2.301(8) .
Cd2 O2 2.315(6) 2_645
Cd2 O4 2.405(8) .
Cd2 O1 2.452(6) 2_645
Cd2 C1 2.702(10) .
Cd2 C42 2.745(9) 2_645
Cd3 O7 2.256(7) 2_544
Cd3 O15 2.279(9) .
Cd3 O11 2.313(6) .
Cd3 O10 2.361(8) 4_545
Cd3 O12 2.379(7) .
Cd3 O9 2.383(8) 4_545
Cd3 C14 2.693(9) .
Cd3 C15 2.706(11) 4_545
Cd3 Na1 3.718(5) 2_544
Na1 O16 2.303(9) .
Na1 O8 2.348(8) .
Na1 O12 2.353(8) 2_564
Na1 O8 2.393(9) 3_565
Na1 O10 2.413(8) 1_565
Na1 Na1 3.445(8) 3_565
Na1 Cd3 3.718(5) 2_564
C1 O4 1.253(13) .
C1 O3 1.262(13) .
C1 C2 1.524(13) .
C2 C7 1.374(15) .
C2 C3 1.409(15) .
C3 C4 1.386(14) .
C4 C5 1.361(16) .
C5 C6 1.363(15) .
C5 N1 1.425(13) .
C6 C7 1.358(13) .
C8 C13 1.350(15) .
C8 C9 1.374(15) .
C8 N1 1.466(12) .
C9 C10 1.331(14) .
C10 C11 1.398(15) .
C11 C12 1.379(15) .
C11 C14 1.476(12) .
C12 C13 1.357(13) .
C14 O12 1.256(12) .
C14 O11 1.258(12) .
C15 O9 1.236(11) .
C15 O10 1.248(11) .
C15 C16 1.518(15) .
C15 Cd3 2.706(11) 4_546
C16 C21 1.368(14) .
C16 C17 1.386(14) .
C17 C18 1.351(18) .
C18 C19 1.404(16) .
C19 C20 1.387(15) .
C19 N1 1.413(15) .
C20 C21 1.384(16) .
C22 O5 1.238(12) .
C22 O6 1.284(10) .
C22 C23 1.494(15) .
C23 C24 1.352(14) .
C23 C28 1.413(12) .
C24 C25 1.363(15) .
C25 C26 1.391(12) .
C26 C27 1.348(14) .
C26 N2 1.394(13) .
C27 C28 1.384(15) .
C29 C34 1.342(15) .
C29 C30 1.358(14) .
C29 N2 1.447(13) .
C30 C31 1.367(13) .
C31 C32 1.385(15) .
C32 C33 1.374(15) .
C32 C42 1.471(13) .
C33 C34 1.381(14) .
C35 C40 1.365(14) .
C35 C36 1.417(14) .
C35 N2 1.456(12) .
C36 C37 1.353(13) .
C37 C38 1.356(14) .
C38 C39 1.365(14) .
C38 C41 1.529(13) .
C39 C40 1.396(13) .
C41 O8 1.244(13) .
C41 O7 1.302(14) .
C42 O1 1.269(12) .
C42 O2 1.282(12) .
C42 Cd2 2.744(9) 2_665
O1 Cd1 2.294(7) 1_565
O1 Cd2 2.451(6) 2_665
O2 Cd2 2.315(6) 2_665
O7 Cd3 2.256(7) 2_564
O8 Na1 2.394(9) 3_565
O9 Cd3 2.383(8) 4_546
O10 Cd3 2.361(8) 4_546
O10 Na1 2.413(8) 1_545
O12 Na1 2.353(8) 2_544
C43A N3 1.375(9) .
C43B N3 1.370(9) .
C44 N3 1.387(8) .
C45 O13 1.208(7) .
C45 N3 1.325(7) .
C46 O14 1.206(7) .
C46 N4 1.330(8) .
C47 N4 1.363(8) .
C48 N4 1.364(8) .
C49 N5 1.373(8) .
C50A N5 1.368(8) .
C50B N5 1.369(9) .
C51 O15 1.202(8) .
C51 N5 1.329(8) .
C52 N6 1.365(8) .
C53 N6 1.370(8) .
C54 O16 1.201(7) .
C54 N6 1.318(8) .
C55 N7 1.360(9) .
C56 N7 1.358(9) .
C57 O17 1.211(9) .
C57 N7 1.316(9) .
C58 N8 1.363(8) .
C59 N8 1.367(8) .
C60 O18 1.203(9) .
C60 N8 1.332(7) .
C61 N9 1.370(6) .
C62 N9 1.359(6) .
C63 O19 1.207(7) .
C63 N9 1.311(6) .
N9 C63 1.311(6) 2_554
N9 C61 1.370(6) 2_554
